data_6000226
loop_
_publ_author_name
'Romanenko, G. V.'
'Pervukhina, N. V.'
'Borisov, S. V.'
'Magarill, S. A.'
'Vasiliev, V. I.'

_publ_section_title
;
 Crystal structure of kuznetsovite Hg-3(AsO4)Cl
;
_journal_name_full 'Journal of Structural Chemistry'
_journal_page_first 270
_journal_page_last 275
_journal_paper_doi 10.1007/BF02903656
_journal_volume 40
_journal_year 1999
_chemical_formula_sum 'As Cl Hg3 O4'
_space_group_name_H-M_alt 'P 21 3'
_cell_angle_alpha 90.000
_cell_angle_beta 90.000
_cell_angle_gamma 90.000
_cell_length_a 8.3790
_cell_length_b 8.3790
_cell_length_c 8.3790
_cell_volume 588.27
_cod_database_code 6000226

loop_
_atom_site_label
_atom_site_fract_x
_atom_site_fract_y
_atom_site_fract_z
? ? ? ?
